data_8100292
loop_
_publ_author_name
'Meng, Ni'
'Wu, Chang-Ju'
'Lu, Jian-Jun'
'Shi, Jing-Min'

_publ_section_title
;
Crystal structure of tetraaqua-di(1-carboxamide-1,1-dicyanomethanide)-
manganese(II) dihydrate, Mn[C(CN)~2~CONH~2~]~2~(H~2~O)~4~ &#x00B7; 2H~2~O
;
_journal_issue 1
_journal_name_full 'Zeitschrift f\"ur Kristallographie - New Crystal Structures'
_journal_page_first 97
_journal_page_last 98
_journal_volume 218
_journal_year 2003
_chemical_formula_structural 'C8 H16 Mn N6 O8'
_chemical_formula_sum 'C8 H16 Mn N6 O8'
_chemical_formula_weight 379.21
_space_group_IT_number 14
_symmetry_cell_setting monoclinic
_symmetry_space_group_name_Hall '-P 2yn'
_symmetry_space_group_name_H-M 'P 1 21/n 1'
_cell_angle_alpha 90.00
_cell_angle_beta 108.749(2)
_cell_angle_gamma 90.00
_cell_formula_units_Z 2
_cell_length_a 9.5162(10)
_cell_length_b 7.4299(8)
_cell_length_c 12.1866(13)
_cell_measurement_temperature 293(2)
_cell_volume 815.92(15)
_diffrn_ambient_temperature 293(2)
_exptl_crystal_density_diffrn 1.544
_cod_original_sg_symbol_H-M 'P 21/n'
_cod_original_formula_sum 'C8 H16 Mn1 N6 O8'
_cod_database_code 8100292

loop_
_symmetry_equiv_pos_as_xyz
'x, y, z'
'-x+1/2, y+1/2, -z+1/2'
'-x, -y, -z'
'x-1/2, -y-1/2, z-1/2'

loop_
_atom_site_label
_atom_site_type_symbol
_atom_site_fract_x
_atom_site_fract_y
_atom_site_fract_z
_atom_site_U_iso_or_equiv
_atom_site_adp_type
_atom_site_occupancy
_atom_site_symmetry_multiplicity
_atom_site_Wyckoff_symbol
_atom_site_calc_flag
_atom_site_refinement_flags
_atom_site_disorder_assembly
_atom_site_disorder_group
Mn1 Mn 0.5000 0.0000 0.5000 0.03010(17) Uani 1 2 a d S . .
N1 N 0.68561(19) 0.0436(2) 0.43230(16) 0.0428(5) Uani 1 4 e d . . .
N2 N 1.0240(2) -0.2014(3) 0.3071(2) 0.0599(6) Uani 1 4 e d . . .
N3 N 0.9058(2) 0.4011(3) 0.37680(18) 0.0429(5) Uani 1 4 e d . . .
O1 O 1.07862(14) 0.26959(17) 0.31517(12) 0.0361(3) Uani 1 4 e d . . .
O2 O 0.34914(15) 0.1074(2) 0.34096(13) 0.0447(4) Uani 1 4 e d D . .
O3 O 0.47190(16) -0.26757(18) 0.41721(13) 0.0380(4) Uani 1 4 e d D . .
O4 O 0.28779(16) 0.49199(18) 0.48144(14) 0.0430(4) Uani 1 4 e d D . .
C1 C 0.7841(2) 0.0597(3) 0.39801(18) 0.0333(5) Uani 1 4 e d . . .
C2 C 0.9053(2) 0.0812(3) 0.35785(17) 0.0314(4) Uani 1 4 e d . . .
C3 C 0.96683(19) 0.2534(3) 0.34933(17) 0.0298(4) Uani 1 4 e d . . .
C4 C 0.9711(2) -0.0739(3) 0.32996(19) 0.0381(5) Uani 1 4 e d . . .
H1 H 0.940(2) 0.509(3) 0.3698(18) 0.037(6) Uiso 1 4 e d . . .
H2 H 0.842(3) 0.396(3) 0.407(2) 0.050(7) Uiso 1 4 e d . . .
H3 H 0.376(3) 0.175(3) 0.285(2) 0.102(11) Uiso 1 4 e d D . .
H4 H 0.2524(17) 0.156(3) 0.332(2) 0.084(9) Uiso 1 4 e d D . .
H5 H 0.451(4) -0.264(4) 0.3352(10) 0.114(12) Uiso 1 4 e d D . .
H6 H 0.554(3) -0.348(4) 0.450(4) 0.165(18) Uiso 1 4 e d D . .
H7 H 0.225(2) 0.419(3) 0.4228(17) 0.073(8) Uiso 1 4 e d D . .
H8 H 0.330(5) 0.588(4) 0.449(4) 0.190(19) Uiso 1 4 e d D . .

loop_
_atom_site_aniso_label
_atom_site_aniso_U_11
_atom_site_aniso_U_22
_atom_site_aniso_U_33
_atom_site_aniso_U_23
_atom_site_aniso_U_13
_atom_site_aniso_U_12
Mn1 0.0276(2) 0.0310(3) 0.0370(3) 0.00158(18) 0.01773(19) -0.00019(16)
N1 0.0380(10) 0.0465(10) 0.0534(12) -0.0005(8) 0.0280(10) -0.0056(8)
N2 0.0611(13) 0.0460(12) 0.0829(16) -0.0188(11) 0.0374(12) -0.0007(10)
N3 0.0425(11) 0.0330(11) 0.0638(13) -0.0018(9) 0.0316(10) -0.0002(8)
O1 0.0306(7) 0.0420(8) 0.0420(8) 0.0014(6) 0.0207(7) -0.0026(6)
O2 0.0364(8) 0.0581(10) 0.0451(9) 0.0145(8) 0.0209(7) 0.0109(7)
O3 0.0411(8) 0.0361(8) 0.0392(9) -0.0002(6) 0.0162(7) -0.0007(6)
O4 0.0382(8) 0.0375(9) 0.0570(10) -0.0044(8) 0.0204(8) -0.0043(7)
C1 0.0321(11) 0.0328(10) 0.0373(12) -0.0006(8) 0.0143(10) -0.0027(8)
C2 0.0296(10) 0.0339(10) 0.0366(11) -0.0026(9) 0.0188(9) -0.0018(8)
C3 0.0251(10) 0.0388(11) 0.0267(10) 0.0008(8) 0.0101(8) 0.0002(8)
C4 0.0337(11) 0.0399(12) 0.0458(13) -0.0046(10) 0.0198(10) -0.0083(9)

loop_
_geom_bond_atom_site_label_1
_geom_bond_atom_site_label_2
_geom_bond_distance
_geom_bond_site_symmetry_2
_geom_bond_publ_flag
Mn1 O2 2.1599(15) . ?
Mn1 O2 2.1599(15) 3_656 ?
Mn1 N1 2.2005(16) . ?
Mn1 N1 2.2005(16) 3_656 ?
Mn1 O3 2.2064(14) . ?
Mn1 O3 2.2064(14) 3_656 ?
N1 C1 1.149(2) . ?
N2 C4 1.149(3) . ?
N3 C3 1.334(3) . ?
O1 C3 1.267(2) . ?
C1 C2 1.400(2) . ?
C2 C4 1.404(3) . ?
C2 C3 1.425(3) . ?
